data_4075818
loop_
_publ_author_name
'Safronov, Alexander V.'
'Dolgushin, Fedor M.'
'Petrovskii, Pavel V.'
'Chizhevsky, Igor T.'

_publ_section_title
;
 Low-Temperature &#x201C;1,2 \\rightarrow 1,7&#x201D; Isomerization of
 Sterically Crowded Icosahedralcloso-((2,3,8-\h3):(5,6-\h2)-
 Norbornadien-2-yl)rhodacarborane via the Formation of a Pseudocloso
 Intermediate. Molecular Structures of
 [3,3-((2,3,8-\h3):(5,6-\h2)-C7H7CH2)-1,2-(4&#x2018;-MeC6H4)2-
 3,1,2-pseudocloso-RhC2B9H9] and 1,2 \\rightarrow 1,7 Isomerized Products
;
_journal_issue 12
_journal_name_full Organometallics
_journal_page_first 2964
_journal_paper_doi 10.1021/om050125i
_journal_volume 24
_journal_year 2005
_chemical_formula_sum 'C24 H32 B9 Rh'
_chemical_formula_weight 520.70
_chemical_name_systematic
; 
 ? 
;
_space_group_IT_number 14
_symmetry_cell_setting monoclinic
_symmetry_space_group_name_Hall '-P 2ybc'
_symmetry_space_group_name_H-M 'P 1 21/c 1'
_atom_sites_solution_hydrogens difmap
_atom_sites_solution_primary direct
_atom_sites_solution_secondary difmap
_audit_creation_method SHELXL-97
_cell_angle_alpha 90.00
_cell_angle_beta 100.015(4)
_cell_angle_gamma 90.00
_cell_formula_units_Z 4
_cell_length_a 11.495(2)
_cell_length_b 15.988(3)
_cell_length_c 13.396(3)
_cell_measurement_reflns_used 937
_cell_measurement_temperature 115(1)
_cell_measurement_theta_max 28.5
_cell_measurement_theta_min 2.5
_cell_volume 2424.4(8)
_computing_cell_refinement 'Bruker SMART'
_computing_data_collection 'Bruker SMART'
_computing_data_reduction 'Bruker SHELXTL'
_computing_molecular_graphics 'Bruker SHELXTL'
_computing_publication_material 'Bruker SHELXTL'
_computing_structure_refinement 'SHELXL-97 (Sheldrick, 1997)'
_computing_structure_solution 'SHELXS-97 (Sheldrick, 1990)'
_diffrn_ambient_temperature 115(1)
_diffrn_measured_fraction_theta_full 0.992
_diffrn_measured_fraction_theta_max 0.992
_diffrn_measurement_device_type 'Bruker SMART 1000 CCD area detector'
_diffrn_measurement_method 'phi and omega scans'
_diffrn_radiation_monochromator graphite
_diffrn_radiation_source 'normal-focus sealed tube'
_diffrn_radiation_type MoK\a
_diffrn_radiation_wavelength 0.71073
_diffrn_reflns_av_R_equivalents 0.0333
_diffrn_reflns_av_sigmaI/netI 0.0281
_diffrn_reflns_limit_h_max 16
_diffrn_reflns_limit_h_min -16
_diffrn_reflns_limit_k_max 22
_diffrn_reflns_limit_k_min -22
_diffrn_reflns_limit_l_max 18
_diffrn_reflns_limit_l_min -18
_diffrn_reflns_number 28474
_diffrn_reflns_theta_full 30.04
_diffrn_reflns_theta_max 30.04
_diffrn_reflns_theta_min 1.80
_exptl_absorpt_coefficient_mu 0.717
_exptl_absorpt_correction_type none
_exptl_crystal_colour orange
_exptl_crystal_density_diffrn 1.427
_exptl_crystal_density_method 'not measured'
_exptl_crystal_description plate
_exptl_crystal_F_000 1064
_exptl_crystal_size_max 0.5
_exptl_crystal_size_mid 0.3
_exptl_crystal_size_min 0.1
_refine_diff_density_max 3.173
_refine_diff_density_min -1.015
_refine_diff_density_rms 0.127
_refine_ls_extinction_method none
_refine_ls_goodness_of_fit_ref 1.015
_refine_ls_hydrogen_treatment constr
_refine_ls_matrix_type full
_refine_ls_number_parameters 308
_refine_ls_number_reflns 7048
_refine_ls_number_restraints 0
_refine_ls_restrained_S_all 1.015
_refine_ls_R_factor_all 0.0527
_refine_ls_R_factor_gt 0.0459
_refine_ls_shift/su_max 0.005
_refine_ls_shift/su_mean 0.000
_refine_ls_structure_factor_coef Fsqd
_refine_ls_weighting_details 'calc w=1/[\s^2^(Fo^2^)+(0.0560P)^2^+5.5000P] where P=(Fo^2^+2Fc^2^)/3'
_refine_ls_weighting_scheme calc
_refine_ls_wR_factor_gt 0.1071
_refine_ls_wR_factor_ref 0.1107
_reflns_number_gt 5886
_reflns_number_total 7048
_reflns_threshold_expression I>2\s(I)
_cod_data_source_file om050125isi20050222_085215.cif
_cod_data_source_block rhccm
_cod_depositor_comments
;
The following automatic conversions were performed:

'_symmetry_cell_setting' value 'Monoclinic' changed to 'monoclinic'
according to /home/saulius/struct/CIF-dictionaries/cif_core.dic
dictionary named 'cif_core.dic' version 2.4.1 from 2010-06-29.

Automatic conversion script
Id: cif_fix_values 1715 2011-07-08 13:25:40Z adriana 
;
_cod_original_sg_symbol_H-M 'P 2(1)/c'
_cod_database_code 4075818

loop_
_symmetry_equiv_pos_as_xyz
'x, y, z'
'-x, y+1/2, -z+1/2'
'-x, -y, -z'
'x, -y-1/2, z-1/2'

loop_
_atom_site_label
_atom_site_type_symbol
_atom_site_fract_x
_atom_site_fract_y
_atom_site_fract_z
_atom_site_U_iso_or_equiv
_atom_site_adp_type
_atom_site_occupancy
_atom_site_symmetry_multiplicity
_atom_site_calc_flag
_atom_site_refinement_flags
Rh2 Rh 0.884674(16) 0.145356(11) 0.643766(13) 0.01443(7) Uani 1 1 d .
C1 C 0.6978(2) 0.09131(15) 0.62001(18) 0.0165(4) Uani 1 1 d .
B3 B 0.7538(2) 0.12517(18) 0.7397(2) 0.0179(5) Uani 1 1 d .
H3 H 0.7155 0.1783 0.7677 0.021 Uiso 1 1 d R
B4 B 0.6457(3) 0.04244(18) 0.7152(2) 0.0193(5) Uani 1 1 d .
H4 H 0.5639 0.0534 0.7347 0.023 Uiso 1 1 d R
B5 B 0.6771(3) -0.01512(18) 0.6126(2) 0.0202(5) Uani 1 1 d .
H5 H 0.6047 -0.0377 0.5508 0.024 Uiso 1 1 d R
B6 B 0.8062(2) 0.03118(18) 0.5767(2) 0.0179(5) Uani 1 1 d .
H6 H 0.8102 0.0248 0.4954 0.021 Uiso 1 1 d R
B7 B 0.8985(2) 0.07487(18) 0.7849(2) 0.0173(5) Uani 1 1 d .
H7 H 0.9543 0.0993 0.8521 0.021 Uiso 1 1 d R
C8 C 0.7666(2) 0.03385(15) 0.80946(18) 0.0173(4) Uani 1 1 d .
B9 B 0.7185(3) -0.05428(18) 0.7371(2) 0.0201(5) Uani 1 1 d .
H9 H 0.6758 -0.1063 0.7720 0.024 Uiso 1 1 d R
B10 B 0.8182(3) -0.06294(18) 0.6506(2) 0.0191(5) Uani 1 1 d .
H10 H 0.8317 -0.1259 0.6216 0.023 Uiso 1 1 d R
B11 B 0.9322(3) 0.01408(17) 0.6808(2) 0.0185(5) Uani 1 1 d .
H11 H 1.0188 -0.0067 0.6688 0.022 Uiso 1 1 d R
B12 B 0.8709(3) -0.03428(18) 0.7774(2) 0.0186(5) Uani 1 1 d .
H12 H 0.9130 -0.0752 0.8327 0.022 Uiso 1 1 d R
C13 C 0.6089(2) 0.14357(15) 0.55097(19) 0.0168(4) Uani 1 1 d .
C14 C 0.5247(2) 0.19189(18) 0.5883(2) 0.0236(5) Uani 1 1 d .
H14 H 0.5270 0.1946 0.6614 0.028 Uiso 1 1 d R
C15 C 0.4421(2) 0.23926(18) 0.5238(2) 0.0257(5) Uani 1 1 d .
H15 H 0.3867 0.2676 0.5444 0.031 Uiso 1 1 d R
C16 C 0.4409(2) 0.24073(17) 0.4203(2) 0.0236(5) Uani 1 1 d .
C17 C 0.5252(2) 0.19324(17) 0.3829(2) 0.0232(5) Uani 1 1 d .
H17 H 0.5213 0.1928 0.3131 0.028 Uiso 1 1 d R
C18 C 0.6070(2) 0.14481(16) 0.4469(2) 0.0196(5) Uani 1 1 d .
H18 H 0.6603 0.1133 0.4227 0.023 Uiso 1 1 d R
C19 C 0.3505(3) 0.2909(2) 0.3496(2) 0.0316(6) Uani 1 1 d .
H19A H 0.3714 0.3145 0.2946 0.038 Uiso 1 1 d R
H19B H 0.3292 0.3424 0.3783 0.038 Uiso 1 1 d R
H19C H 0.2794 0.2630 0.3303 0.038 Uiso 1 1 d R
C20 C 0.7450(2) 0.03578(16) 0.91764(18) 0.0187(5) Uani 1 1 d .
C21 C 0.8223(2) -0.00293(17) 0.99512(19) 0.0211(5) Uani 1 1 d .
H21 H 0.8911 -0.0259 0.9824 0.025 Uiso 1 1 d R
C22 C 0.8011(2) -0.00268(17) 1.09381(19) 0.0224(5) Uani 1 1 d .
H22 H 0.8561 -0.0298 1.1460 0.047(12) Uiso 1 1 d R
C23 C 0.7017(2) 0.03629(17) 1.1191(2) 0.0228(5) Uani 1 1 d .
C24 C 0.6257(3) 0.0762(2) 1.0424(2) 0.0339(7) Uani 1 1 d .
H24 H 0.5532 0.1006 1.0598 0.041 Uiso 1 1 d R
C25 C 0.6468(3) 0.0767(2) 0.9427(2) 0.0318(7) Uani 1 1 d .
H25 H 0.5961 0.1010 0.8909 0.038 Uiso 1 1 d R
C26 C 0.6800(3) 0.0353(2) 1.2265(2) 0.0308(6) Uani 1 1 d .
H26A H 0.7354 0.0686 1.2658 0.037 Uiso 1 1 d R
H26B H 0.6142 0.0539 1.2257 0.037 Uiso 1 1 d R
H26C H 0.6544 -0.0136 1.2432 0.037 Uiso 1 1 d R
C1' C 0.9749(2) 0.28982(17) 0.5486(2) 0.0224(5) Uani 1 1 d .
H1' H 0.9351 0.3426 0.5224 0.027 Uiso 1 1 d R
C2' C 0.9795(2) 0.26499(16) 0.65923(19) 0.0206(5) Uani 1 1 d .
C3' C 1.0596(2) 0.19410(17) 0.6769(2) 0.0214(5) Uani 1 1 d .
H3' H 1.1008 0.1717 0.7419 0.026 Uiso 1 1 d R
C4' C 1.1033(2) 0.18134(18) 0.5764(2) 0.0246(5) Uani 1 1 d .
H4' H 1.1702 0.1489 0.5842 0.029 Uiso 1 1 d R
C5' C 0.9888(3) 0.14722(16) 0.5137(2) 0.0227(5) Uani 1 1 d .
H5' H 0.9721 0.0922 0.4787 0.027 Uiso 1 1 d R
C6' C 0.9095(2) 0.21317(18) 0.49842(19) 0.0227(5) Uani 1 1 d .
H6' H 0.8390 0.2106 0.4619 0.027 Uiso 1 1 d R
C7' C 1.1031(2) 0.27119(17) 0.5349(2) 0.0236(5) Uani 1 1 d .
H7'A H 1.1145 0.2704 0.4664 0.028 Uiso 1 1 d R
H7'B H 1.1623 0.3004 0.5783 0.028 Uiso 1 1 d R
C8' C 0.8899(3) 0.27857(17) 0.7130(2) 0.0245(5) Uani 1 1 d .
H8'A H 0.9045 0.2628 0.7856 0.029 Uiso 1 1 d R
H8'B H 0.8321 0.3117 0.6880 0.029 Uiso 1 1 d R

loop_
_atom_site_aniso_label
_atom_site_aniso_U_11
_atom_site_aniso_U_22
_atom_site_aniso_U_33
_atom_site_aniso_U_23
_atom_site_aniso_U_13
_atom_site_aniso_U_12
Rh2 0.01546(10) 0.01441(10) 0.01345(10) -0.00117(6) 0.00263(7) -0.00015(6)
C1 0.0158(10) 0.0180(11) 0.0155(10) -0.0003(8) 0.0026(8) -0.0006(8)
B3 0.0165(12) 0.0191(12) 0.0179(12) 0.0012(10) 0.0027(10) 0.0017(10)
B4 0.0178(12) 0.0226(13) 0.0172(12) 0.0010(10) 0.0024(10) -0.0001(10)
B5 0.0220(13) 0.0188(13) 0.0195(12) 0.0010(10) 0.0026(10) -0.0027(10)
B6 0.0184(12) 0.0177(12) 0.0175(12) -0.0033(9) 0.0031(10) -0.0010(10)
B7 0.0163(12) 0.0192(12) 0.0166(11) -0.0005(9) 0.0031(9) 0.0011(10)
C8 0.0187(11) 0.0177(11) 0.0156(10) 0.0015(8) 0.0037(8) 0.0022(9)
B9 0.0240(13) 0.0181(13) 0.0189(12) -0.0008(10) 0.0060(10) -0.0007(10)
B10 0.0235(13) 0.0165(12) 0.0175(12) -0.0014(9) 0.0038(10) 0.0001(10)
B11 0.0210(13) 0.0167(12) 0.0178(12) -0.0001(9) 0.0038(10) 0.0028(10)
B12 0.0214(13) 0.0171(12) 0.0177(12) 0.0008(9) 0.0049(10) 0.0027(10)
C13 0.0137(10) 0.0188(11) 0.0172(11) 0.0011(8) 0.0007(8) -0.0017(8)
C14 0.0231(12) 0.0261(13) 0.0217(12) -0.0006(10) 0.0041(10) 0.0042(10)
C15 0.0203(12) 0.0271(14) 0.0297(13) 0.0025(11) 0.0042(10) 0.0045(10)
C16 0.0177(11) 0.0224(12) 0.0287(13) 0.0046(10) -0.0015(10) -0.0005(9)
C17 0.0231(12) 0.0254(13) 0.0198(11) 0.0033(10) -0.0004(9) -0.0029(10)
C18 0.0174(11) 0.0219(12) 0.0192(11) -0.0003(9) 0.0023(9) 0.0006(9)
C19 0.0252(14) 0.0317(15) 0.0357(15) 0.0097(12) -0.0013(12) 0.0060(12)
C20 0.0215(11) 0.0184(11) 0.0173(10) 0.0009(9) 0.0063(9) 0.0003(9)
C21 0.0211(12) 0.0237(12) 0.0190(11) -0.0003(9) 0.0048(9) 0.0015(9)
C22 0.0229(12) 0.0263(13) 0.0175(11) 0.0000(9) 0.0018(9) -0.0009(10)
C23 0.0266(13) 0.0234(12) 0.0200(11) -0.0008(9) 0.0084(10) -0.0032(10)
C24 0.0340(15) 0.0453(18) 0.0248(13) 0.0026(12) 0.0122(12) 0.0150(14)
C25 0.0333(15) 0.0421(17) 0.0212(13) 0.0060(12) 0.0082(11) 0.0179(13)
C26 0.0328(15) 0.0416(17) 0.0205(12) -0.0002(11) 0.0114(11) -0.0017(13)
C1' 0.0265(13) 0.0198(12) 0.0219(11) 0.0025(9) 0.0069(10) -0.0020(10)
C2' 0.0242(12) 0.0171(11) 0.0210(11) -0.0040(9) 0.0049(9) -0.0055(9)
C3' 0.0191(11) 0.0237(12) 0.0205(11) 0.0010(9) 0.0005(9) -0.0036(9)
C4' 0.0189(12) 0.0244(13) 0.0319(14) -0.0029(11) 0.0085(10) -0.0002(10)
C5' 0.0277(13) 0.0219(12) 0.0216(12) -0.0066(9) 0.0128(10) -0.0073(10)
C6' 0.0232(12) 0.0291(13) 0.0160(10) 0.0018(9) 0.0039(9) -0.0057(10)
C7' 0.0232(12) 0.0220(12) 0.0278(13) -0.0015(10) 0.0103(10) -0.0049(10)
C8' 0.0317(14) 0.0174(12) 0.0255(12) -0.0043(10) 0.0088(11) -0.0010(10)

loop_
_atom_type_symbol
_atom_type_description
_atom_type_scat_dispersion_real
_atom_type_scat_dispersion_imag
_atom_type_scat_source
C C 0.0033 0.0016 'International Tables Vol C Tables 4.2.6.8 and 6.1.1.4'
H H 0.0000 0.0000 'International Tables Vol C Tables 4.2.6.8 and 6.1.1.4'
B B 0.0013 0.0007 'International Tables Vol C Tables 4.2.6.8 and 6.1.1.4'
Rh Rh -1.1178 0.9187 'International Tables Vol C Tables 4.2.6.8 and 6.1.1.4'

loop_
_geom_angle_atom_site_label_1
_geom_angle_atom_site_label_2
_geom_angle_atom_site_label_3
_geom_angle
C3' Rh2 B6 134.94(10)
C3' Rh2 B3 131.19(10)
B6 Rh2 B3 80.68(11)
C3' Rh2 B7 94.84(10)
B6 Rh2 B7 83.47(11)
B3 Rh2 B7 50.40(10)
C3' Rh2 C2' 39.25(10)
B6 Rh2 C2' 160.12(10)
B3 Rh2 C2' 117.32(10)
B7 Rh2 C2' 114.09(10)
C3' Rh2 B11 96.51(11)
B6 Rh2 B11 50.08(11)
B3 Rh2 B11 83.98(11)
B7 Rh2 B11 48.36(10)
C2' Rh2 B11 135.19(11)
C3' Rh2 C5' 63.40(10)
B6 Rh2 C5' 86.00(10)
B3 Rh2 C5' 165.22(10)
B7 Rh2 C5' 134.42(10)
C2' Rh2 C5' 75.06(9)
B11 Rh2 C5' 92.39(10)
C3' Rh2 C1 176.01(9)
B6 Rh2 C1 46.26(10)
B3 Rh2 C1 45.05(10)
B7 Rh2 C1 81.41(9)
C2' Rh2 C1 141.49(9)
B11 Rh2 C1 82.05(10)
C5' Rh2 C1 120.29(9)
C3' Rh2 C6' 75.59(10)
B6 Rh2 C6' 98.71(10)
B3 Rh2 C6' 141.03(10)
B7 Rh2 C6' 168.52(10)
C2' Rh2 C6' 62.22(10)
B11 Rh2 C6' 125.43(10)
C5' Rh2 C6' 35.31(10)
C1 Rh2 C6' 108.29(9)
C3' Rh2 C8' 67.83(10)
B6 Rh2 C8' 157.17(11)
B3 Rh2 C8' 82.65(10)
B7 Rh2 C8' 97.75(10)
C2' Rh2 C8' 35.27(10)
B11 Rh2 C8' 142.80(10)
C5' Rh2 C8' 108.23(9)
C1 Rh2 C8' 111.18(9)
C6' Rh2 C8' 84.64(10)
C13 C1 B4 115.3(2)
C13 C1 B3 120.3(2)
B4 C1 B3 64.14(16)
C13 C1 B5 116.2(2)
B4 C1 B5 61.47(16)
B3 C1 B5 113.18(19)
C13 C1 B6 123.2(2)
B4 C1 B6 111.20(19)
B3 C1 B6 108.13(18)
B5 C1 B6 62.40(16)
C13 C1 Rh2 113.37(16)
B4 C1 Rh2 121.13(15)
B3 C1 Rh2 63.76(12)
B5 C1 Rh2 119.99(16)
B6 C1 Rh2 63.13(12)
C1 B3 C8 102.86(19)
C1 B3 B4 57.46(15)
C8 B3 B4 57.95(15)
C1 B3 B7 109.87(19)
C8 B3 B7 57.91(15)
B4 B3 B7 106.97(19)
C1 B3 Rh2 71.18(13)
C8 B3 Rh2 116.44(16)
B4 B3 Rh2 121.88(17)
B7 B3 Rh2 65.30(12)
C1 B4 C8 104.18(19)
C1 B4 B5 60.04(15)
C8 B4 B5 106.7(2)
C1 B4 B9 108.2(2)
C8 B4 B9 60.33(16)
B5 B4 B9 60.65(16)
C1 B4 B3 58.40(15)
C8 B4 B3 58.69(15)
B5 B4 B3 107.5(2)
B9 B4 B3 108.8(2)
C1 B5 B4 58.49(16)
C1 B5 B9 106.5(2)
B4 B5 B9 60.10(16)
C1 B5 B10 107.3(2)
B4 B5 B10 107.7(2)
B9 B5 B10 59.81(16)
C1 B5 B6 59.66(15)
B4 B5 B6 106.7(2)
B9 B5 B6 107.4(2)
B10 B5 B6 60.07(16)
C1 B6 B10 105.60(19)
C1 B6 B5 57.94(15)
B10 B6 B5 59.63(16)
C1 B6 B11 109.95(18)
B10 B6 B11 58.98(16)
B5 B6 B11 108.23(19)
C1 B6 Rh2 70.62(12)
B10 B6 Rh2 119.55(17)
B5 B6 Rh2 122.76(17)
B11 B6 Rh2 66.15(12)
C8 B7 B12 59.03(15)
C8 B7 B11 104.84(19)
B12 B7 B11 58.95(16)
C8 B7 B3 57.40(15)
B12 B7 B3 105.50(19)
B11 B7 B3 106.47(18)
C8 B7 Rh2 115.12(16)
B12 B7 Rh2 118.24(16)
B11 B7 Rh2 66.40(12)
B3 B7 Rh2 64.31(12)
C20 C8 B4 117.2(2)
C20 C8 B3 119.3(2)
B4 C8 B3 63.36(16)
C20 C8 B12 119.2(2)
B4 C8 B12 112.10(19)
B3 C8 B12 113.31(19)
C20 C8 B7 117.9(2)
B4 C8 B7 116.98(19)
B3 C8 B7 64.69(16)
B12 C8 B7 61.57(16)
C20 C8 B9 117.4(2)
B4 C8 B9 61.14(16)
B3 C8 B9 113.20(19)
B12 C8 B9 61.29(16)
B7 C8 B9 113.75(18)
C8 B9 B4 58.53(15)
C8 B9 B5 104.21(19)
B4 B9 B5 59.25(16)
C8 B9 B12 58.93(15)
B4 B9 B12 108.0(2)
B5 B9 B12 108.3(2)
C8 B9 B10 104.38(19)
B4 B9 B10 107.6(2)
B5 B9 B10 60.58(16)
B12 B9 B10 59.68(16)
B12 B10 B9 60.13(16)
B12 B10 B5 107.9(2)
B9 B10 B5 59.61(16)
B12 B10 B11 59.23(16)
B9 B10 B11 109.23(19)
B5 B10 B11 111.3(2)
B12 B10 B6 107.12(19)
B9 B10 B6 107.4(2)
B5 B10 B6 60.30(16)
B11 B10 B6 62.03(16)
B12 B11 B10 59.52(16)
B12 B11 B7 59.85(16)
B10 B11 B7 107.38(19)
B12 B11 B6 105.0(2)
B10 B11 B6 58.99(16)
B7 B11 B6 105.02(18)
B12 B11 Rh2 118.00(17)
B10 B11 Rh2 117.41(17)
B7 B11 Rh2 65.24(12)
B6 B11 Rh2 63.77(12)
C8 B12 B11 106.87(19)
C8 B12 B10 105.4(2)
B11 B12 B10 61.25(16)
C8 B12 B9 59.78(16)
B11 B12 B9 110.9(2)
B10 B12 B9 60.19(16)
C8 B12 B7 59.39(15)
B11 B12 B7 61.20(16)
B10 B12 B7 109.8(2)
B9 B12 B7 110.7(2)
C18 C13 C14 117.4(2)
C18 C13 C1 120.9(2)
C14 C13 C1 121.7(2)
C15 C14 C13 121.2(3)
C16 C15 C14 121.3(3)
C15 C16 C17 117.7(2)
C15 C16 C19 121.6(3)
C17 C16 C19 120.8(3)
C16 C17 C18 121.3(2)
C13 C18 C17 121.1(2)
C21 C20 C25 118.0(2)
C21 C20 C8 121.1(2)
C25 C20 C8 120.9(2)
C22 C21 C20 121.1(2)
C21 C22 C23 121.3(2)
C24 C23 C22 117.7(2)
C24 C23 C26 121.8(3)
C22 C23 C26 120.5(3)
C23 C24 C25 121.3(3)
C20 C25 C24 120.6(3)
C2' C1' C6' 98.6(2)
C2' C1' C7' 101.1(2)
C6' C1' C7' 101.5(2)
C8' C2' C3' 123.3(2)
C8' C2' C1' 124.4(3)
C3' C2' C1' 106.0(2)
C8' C2' Rh2 77.38(16)
C3' C2' Rh2 68.01(14)
C1' C2' Rh2 101.67(16)
C2' C3' C4' 104.8(2)
C2' C3' Rh2 72.75(14)
C4' C3' Rh2 102.16(17)
C3' C4' C5' 98.5(2)
C3' C4' C7' 102.3(2)
C5' C4' C7' 100.8(2)
C6' C5' C4' 106.9(2)
C6' C5' Rh2 72.74(15)
C4' C5' Rh2 95.79(16)
C5' C6' C1' 106.5(2)
C5' C6' Rh2 71.94(15)
C1' C6' Rh2 97.47(15)
C4' C7' C1' 94.5(2)
C2' C8' Rh2 67.35(15)

loop_
_geom_bond_atom_site_label_1
_geom_bond_atom_site_label_2
_geom_bond_distance
Rh2 C3' 2.130(3)
Rh2 B6 2.161(3)
Rh2 B3 2.166(3)
Rh2 B7 2.184(3)
Rh2 C2' 2.194(2)
Rh2 B11 2.203(3)
Rh2 C5' 2.279(3)
Rh2 C1 2.285(2)
Rh2 C6' 2.289(3)
Rh2 C8' 2.319(3)
C1 C13 1.506(3)
C1 B4 1.691(4)
C1 B3 1.709(4)
C1 B5 1.719(4)
C1 B6 1.750(4)
B3 C8 1.726(4)
B3 B4 1.805(4)
B3 B7 1.852(4)
B4 C8 1.712(4)
B4 B5 1.743(4)
B4 B9 1.758(4)
B5 B9 1.768(4)
B5 B10 1.785(4)
B5 B6 1.797(4)
B6 B10 1.793(4)
B6 B11 1.848(4)
B7 C8 1.736(4)
B7 B12 1.773(4)
B7 B11 1.797(4)
C8 C20 1.513(3)
C8 B12 1.729(4)
C8 B9 1.744(4)
B9 B12 1.770(4)
B9 B10 1.771(4)
B10 B12 1.762(4)
B10 B11 1.793(4)
B11 B12 1.757(4)
C13 C18 1.390(3)
C13 C14 1.398(4)
C14 C15 1.391(4)
C15 C16 1.384(4)
C16 C17 1.391(4)
C16 C19 1.508(4)
C17 C18 1.392(4)
C20 C21 1.389(4)
C20 C25 1.395(4)
C21 C22 1.385(3)
C22 C23 1.395(4)
C23 C24 1.384(4)
C23 C26 1.503(4)
C24 C25 1.398(4)
C1' C2' 1.526(4)
C1' C6' 1.531(4)
C1' C7' 1.546(4)
C2' C8' 1.372(4)
C2' C3' 1.453(4)
C3' C4' 1.530(4)
C4' C5' 1.533(4)
C4' C7' 1.540(4)
C5' C6' 1.386(4)
